data_7236989
loop_
_publ_author_name
'Wei, Fengxia'
'Brivio, Federico'
'Wu, Yue'
'Sun, Shijing'
'Bristowe, Paul D.'
'Cheetham, Anthony K.'

_publ_section_title
;
 Synthesis, crystal structure, magnetic and electronic properties of the
 caesium-based transition metal halide Cs3Fe2Br9
;
_journal_issue 14
_journal_name_full 'Journal of Materials Chemistry C'
_journal_page_first 3573
_journal_paper_doi 10.1039/C7TC04798C
_journal_volume 6
_journal_year 2018
_chemical_formula_moiety '0.5(Cl12 Cs4 Fe2 Na2)'
_chemical_formula_sum 'Cl6 Cs2 Fe Na'
_chemical_formula_weight 557.36
_space_group_crystal_system cubic
_space_group_IT_number 225
_space_group_name_Hall '-F 4 2 3'
_space_group_name_H-M_alt 'F m -3 m'
_atom_sites_solution_primary direct
_audit_creation_date 2017-06-01
_audit_creation_method
;
Olex2 1.2
(compiled 2017.03.28 svn.r3405 for OlexSys, GUI svn.r5337)
;
_audit_update_record
;
2017-09-16 deposited with the CCDC.
2017-11-13 downloaded from the CCDC.
;
_cell_angle_alpha 90
_cell_angle_beta 90
_cell_angle_gamma 90
_cell_formula_units_Z 4
_cell_length_a 10.34030(13)
_cell_length_b 10.34030(13)
_cell_length_c 10.34030(13)
_cell_measurement_reflns_used 1137
_cell_measurement_temperature 299.5(8)
_cell_measurement_theta_max 27.9990
_cell_measurement_theta_min 3.4010
_cell_volume 1105.60(2)
_computing_cell_refinement
;
CrysAlisPro, Agilent Technologies,
Version 1.171.37.34i (release 04-08-2014 CrysAlis171 .NET)
(compiled Aug  4 2014,14:34:23)
;
_computing_data_collection
;
CrysAlisPro, Agilent Technologies,
Version 1.171.37.34i (release 04-08-2014 CrysAlis171 .NET)
(compiled Aug  4 2014,14:34:23)
;
_computing_data_reduction
;
CrysAlisPro, Agilent Technologies,
Version 1.171.37.34i (release 04-08-2014 CrysAlis171 .NET)
(compiled Aug  4 2014,14:34:23)
;
_computing_molecular_graphics 'Olex2 (Dolomanov et al., 2009)'
_computing_publication_material 'Olex2 (Dolomanov et al., 2009)'
_computing_structure_refinement 'ShelXL (Sheldrick, 2015)'
_computing_structure_solution 'ShelXT (Sheldrick, 2015)'
_diffrn_ambient_environment air
_diffrn_ambient_temperature 299.5(8)
_diffrn_detector 'CCD plate'
_diffrn_detector_area_resol_mean 16.1183
_diffrn_detector_type Eos
_diffrn_measured_fraction_theta_full 1.000
_diffrn_measured_fraction_theta_max 0.990
_diffrn_measurement_details
;
#__ type_ start__ end____ width___ exp.time_
  1 omega  -22.00   33.00   1.0000    2.5000
omega____ theta____ kappa____ phi______ frames
    -      -26.4511   37.0000   90.0000 55

#__ type_ start__ end____ width___ exp.time_
  2 omega   57.00  116.00   1.0000    2.5000
omega____ theta____ kappa____ phi______ frames
    -       25.5136  178.0000   30.0000 59

#__ type_ start__ end____ width___ exp.time_
  3 omega  -49.00   53.00   1.0000    2.5000
omega____ theta____ kappa____ phi______ frames
    -      -26.4511   37.0000 -150.0000 102

#__ type_ start__ end____ width___ exp.time_
  4 omega -100.00  -17.00   1.0000    2.5000
omega____ theta____ kappa____ phi______ frames
    -      -26.4511  -57.0000  -90.0000 83

#__ type_ start__ end____ width___ exp.time_
  5 omega -107.00   14.00   1.0000    2.5000
omega____ theta____ kappa____ phi______ frames
    -      -26.4511  -77.0000  120.0000 121
;
_diffrn_measurement_device 'four-circle diffractometer'
_diffrn_measurement_device_type 'Xcalibur, Eos, Gemini ultra'
_diffrn_measurement_method '\w scans'
_diffrn_orient_matrix_UB_11 0.0384741000
_diffrn_orient_matrix_UB_12 -0.0342909000
_diffrn_orient_matrix_UB_13 -0.0452603000
_diffrn_orient_matrix_UB_21 -0.0300192000
_diffrn_orient_matrix_UB_22 0.0340765000
_diffrn_orient_matrix_UB_23 -0.0514267000
_diffrn_orient_matrix_UB_31 0.0481744000
_diffrn_orient_matrix_UB_32 0.0486475000
_diffrn_orient_matrix_UB_33 0.0041331000
_diffrn_radiation_monochromator graphite
_diffrn_radiation_probe x-ray
_diffrn_radiation_type MoK\a
_diffrn_radiation_wavelength 0.71073
_diffrn_reflns_av_R_equivalents 0.0311
_diffrn_reflns_av_unetI/netI 0.0093
_diffrn_reflns_Laue_measured_fraction_full 1.000
_diffrn_reflns_Laue_measured_fraction_max 0.990
_diffrn_reflns_limit_h_max 13
_diffrn_reflns_limit_h_min -12
_diffrn_reflns_limit_k_max 13
_diffrn_reflns_limit_k_min -12
_diffrn_reflns_limit_l_max 13
_diffrn_reflns_limit_l_min -13
_diffrn_reflns_number 1841
_diffrn_reflns_point_group_measured_fraction_full 1.000
_diffrn_reflns_point_group_measured_fraction_max 0.990
_diffrn_reflns_theta_full 25.242
_diffrn_reflns_theta_max 28.032
_diffrn_reflns_theta_min 3.413
_diffrn_source 'Enhance (Mo) X-ray Source'
_exptl_absorpt_coefficient_mu 9.274
_exptl_absorpt_correction_T_max 0.332
_exptl_absorpt_correction_T_min 0.223
_exptl_absorpt_correction_type analytical
_exptl_absorpt_process_details
;
CrysAlisPro, Agilent Technologies,
Version 1.171.37.34i (release 04-08-2014 CrysAlis171 .NET)
(compiled Aug  4 2014,14:34:23)
Analytical numeric absorption correction using a multifaceted crystal
			model based on expressions derived by R.C. Clark & J.S. Reid.
(Clark, R. C. & Reid, J. S. (1995). Acta Cryst. A51, 887-897)
Empirical absorption correction using spherical harmonics,
 implemented in SCALE3 ABSPACK scaling algorithm.
;
_exptl_crystal_colour red
_exptl_crystal_colour_primary red
_exptl_crystal_density_diffrn 3.348
_exptl_crystal_description cube
_exptl_crystal_F_000 996
_exptl_crystal_size_max 0.2139
_exptl_crystal_size_mid 0.2052
_exptl_crystal_size_min 0.1783
_refine_diff_density_max 1.031
_refine_diff_density_min -0.758
_refine_diff_density_rms 0.119
_refine_ls_extinction_coef 0.0023(5)
_refine_ls_extinction_expression Fc^*^=kFc[1+0.001xFc^2^\l^3^/sin(2\q)]^-1/4^
_refine_ls_extinction_method 'SHELXL-2014/7 (Sheldrick 2014'
_refine_ls_goodness_of_fit_ref 0.902
_refine_ls_hydrogen_treatment undef
_refine_ls_matrix_type full
_refine_ls_number_parameters 8
_refine_ls_number_reflns 97
_refine_ls_number_restraints 0
_refine_ls_restrained_S_all 0.902
_refine_ls_R_factor_all 0.0186
_refine_ls_R_factor_gt 0.0184
_refine_ls_shift/su_max 0.000
_refine_ls_shift/su_mean 0.000
_refine_ls_structure_factor_coef Fsqd
_refine_ls_weighting_details 'w=1/[\s^2^(Fo^2^)+(0.1000P)^2^] where P=(Fo^2^+2Fc^2^)/3'
_refine_ls_weighting_scheme calc
_refine_ls_wR_factor_gt 0.0921
_refine_ls_wR_factor_ref 0.0924
_reflns_Friedel_coverage 0.000
_reflns_number_gt 95
_reflns_number_total 97
_reflns_threshold_expression 'I > 2\s(I)'
_cod_data_source_file c7tc04798c2.cif
_cod_data_source_block fw_116_fecl-2_abs
_cod_original_cell_volume 1105.60(4)
_cod_database_code 7236989
_shelx_shelxl_version_number 2014/7
_chemical_oxdiff_formula 'Cs2 Na Fe Cl6'
_shelx_space_group_comment
;
The symmetry employed for this shelxl refinement is uniquely defined
by the following loop, which should always be used as a source of
symmetry information in preference to the above space-group names.
They are only intended as comments.
;
_reflns_odcompleteness_completeness 100.00
_reflns_odcompleteness_iscentric 1
_reflns_odcompleteness_theta 26.32
_olex2_refinement_description
;
;
_olex2_submission_special_instructions 'No special instructions were received'

loop_
_space_group_symop_operation_xyz
'x, y, z'
'-x, -y, z'
'-x, y, -z'
'x, -y, -z'
'z, x, y'
'z, -x, -y'
'-z, -x, y'
'-z, x, -y'
'y, z, x'
'-y, z, -x'
'y, -z, -x'
'-y, -z, x'
'y, x, -z'
'-y, -x, -z'
'y, -x, z'
'-y, x, z'
'x, z, -y'
'-x, z, y'
'-x, -z, -y'
'x, -z, y'
'z, y, -x'
'z, -y, x'
'-z, y, x'
'-z, -y, -x'
'x, y+1/2, z+1/2'
'-x, -y+1/2, z+1/2'
'-x, y+1/2, -z+1/2'
'x, -y+1/2, -z+1/2'
'z, x+1/2, y+1/2'
'z, -x+1/2, -y+1/2'
'-z, -x+1/2, y+1/2'
'-z, x+1/2, -y+1/2'
'y, z+1/2, x+1/2'
'-y, z+1/2, -x+1/2'
'y, -z+1/2, -x+1/2'
'-y, -z+1/2, x+1/2'
'y, x+1/2, -z+1/2'
'-y, -x+1/2, -z+1/2'
'y, -x+1/2, z+1/2'
'-y, x+1/2, z+1/2'
'x, z+1/2, -y+1/2'
'-x, z+1/2, y+1/2'
'-x, -z+1/2, -y+1/2'
'x, -z+1/2, y+1/2'
'z, y+1/2, -x+1/2'
'z, -y+1/2, x+1/2'
'-z, y+1/2, x+1/2'
'-z, -y+1/2, -x+1/2'
'x+1/2, y, z+1/2'
'-x+1/2, -y, z+1/2'
'-x+1/2, y, -z+1/2'
'x+1/2, -y, -z+1/2'
'z+1/2, x, y+1/2'
'z+1/2, -x, -y+1/2'
'-z+1/2, -x, y+1/2'
'-z+1/2, x, -y+1/2'
'y+1/2, z, x+1/2'
'-y+1/2, z, -x+1/2'
'y+1/2, -z, -x+1/2'
'-y+1/2, -z, x+1/2'
'y+1/2, x, -z+1/2'
'-y+1/2, -x, -z+1/2'
'y+1/2, -x, z+1/2'
'-y+1/2, x, z+1/2'
'x+1/2, z, -y+1/2'
'-x+1/2, z, y+1/2'
'-x+1/2, -z, -y+1/2'
'x+1/2, -z, y+1/2'
'z+1/2, y, -x+1/2'
'z+1/2, -y, x+1/2'
'-z+1/2, y, x+1/2'
'-z+1/2, -y, -x+1/2'
'x+1/2, y+1/2, z'
'-x+1/2, -y+1/2, z'
'-x+1/2, y+1/2, -z'
'x+1/2, -y+1/2, -z'
'z+1/2, x+1/2, y'
'z+1/2, -x+1/2, -y'
'-z+1/2, -x+1/2, y'
'-z+1/2, x+1/2, -y'
'y+1/2, z+1/2, x'
'-y+1/2, z+1/2, -x'
'y+1/2, -z+1/2, -x'
'-y+1/2, -z+1/2, x'
'y+1/2, x+1/2, -z'
'-y+1/2, -x+1/2, -z'
'y+1/2, -x+1/2, z'
'-y+1/2, x+1/2, z'
'x+1/2, z+1/2, -y'
'-x+1/2, z+1/2, y'
'-x+1/2, -z+1/2, -y'
'x+1/2, -z+1/2, y'
'z+1/2, y+1/2, -x'
'z+1/2, -y+1/2, x'
'-z+1/2, y+1/2, x'
'-z+1/2, -y+1/2, -x'
'-x, -y, -z'
'x, y, -z'
'x, -y, z'
'-x, y, z'
'-z, -x, -y'
'-z, x, y'
'z, x, -y'
'z, -x, y'
'-y, -z, -x'
'y, -z, x'
'-y, z, x'
'y, z, -x'
'-y, -x, z'
'y, x, z'
'-y, x, -z'
'y, -x, -z'
'-x, -z, y'
'x, -z, -y'
'x, z, y'
'-x, z, -y'
'-z, -y, x'
'-z, y, -x'
'z, -y, -x'
'z, y, x'
'-x, -y+1/2, -z+1/2'
'x, y+1/2, -z+1/2'
'x, -y+1/2, z+1/2'
'-x, y+1/2, z+1/2'
'-z, -x+1/2, -y+1/2'
'-z, x+1/2, y+1/2'
'z, x+1/2, -y+1/2'
'z, -x+1/2, y+1/2'
'-y, -z+1/2, -x+1/2'
'y, -z+1/2, x+1/2'
'-y, z+1/2, x+1/2'
'y, z+1/2, -x+1/2'
'-y, -x+1/2, z+1/2'
'y, x+1/2, z+1/2'
'-y, x+1/2, -z+1/2'
'y, -x+1/2, -z+1/2'
'-x, -z+1/2, y+1/2'
'x, -z+1/2, -y+1/2'
'x, z+1/2, y+1/2'
'-x, z+1/2, -y+1/2'
'-z, -y+1/2, x+1/2'
'-z, y+1/2, -x+1/2'
'z, -y+1/2, -x+1/2'
'z, y+1/2, x+1/2'
'-x+1/2, -y, -z+1/2'
'x+1/2, y, -z+1/2'
'x+1/2, -y, z+1/2'
'-x+1/2, y, z+1/2'
'-z+1/2, -x, -y+1/2'
'-z+1/2, x, y+1/2'
'z+1/2, x, -y+1/2'
'z+1/2, -x, y+1/2'
'-y+1/2, -z, -x+1/2'
'y+1/2, -z, x+1/2'
'-y+1/2, z, x+1/2'
'y+1/2, z, -x+1/2'
'-y+1/2, -x, z+1/2'
'y+1/2, x, z+1/2'
'-y+1/2, x, -z+1/2'
'y+1/2, -x, -z+1/2'
'-x+1/2, -z, y+1/2'
'x+1/2, -z, -y+1/2'
'x+1/2, z, y+1/2'
'-x+1/2, z, -y+1/2'
'-z+1/2, -y, x+1/2'
'-z+1/2, y, -x+1/2'
'z+1/2, -y, -x+1/2'
'z+1/2, y, x+1/2'
'-x+1/2, -y+1/2, -z'
'x+1/2, y+1/2, -z'
'x+1/2, -y+1/2, z'
'-x+1/2, y+1/2, z'
'-z+1/2, -x+1/2, -y'
'-z+1/2, x+1/2, y'
'z+1/2, x+1/2, -y'
'z+1/2, -x+1/2, y'
'-y+1/2, -z+1/2, -x'
'y+1/2, -z+1/2, x'
'-y+1/2, z+1/2, x'
'y+1/2, z+1/2, -x'
'-y+1/2, -x+1/2, z'
'y+1/2, x+1/2, z'
'-y+1/2, x+1/2, -z'
'y+1/2, -x+1/2, -z'
'-x+1/2, -z+1/2, y'
'x+1/2, -z+1/2, -y'
'x+1/2, z+1/2, y'
'-x+1/2, z+1/2, -y'
'-z+1/2, -y+1/2, x'
'-z+1/2, y+1/2, -x'
'z+1/2, -y+1/2, -x'
'z+1/2, y+1/2, x'

loop_
_atom_site_label
_atom_site_type_symbol
_atom_site_fract_x
_atom_site_fract_y
_atom_site_fract_z
_atom_site_U_iso_or_equiv
_atom_site_adp_type
_atom_site_occupancy
_atom_site_site_symmetry_order
_atom_site_calc_flag
_atom_site_refinement_flags_posn
_atom_site_refinement_flags_adp
_atom_site_refinement_flags_occupancy
Cs01 Cs 0.2500 0.2500 0.7500 0.0250(6) Uani 1 24 d S T P
Fe02 Fe 0.5000 0.5000 1.0000 0.0139(8) Uani 1 48 d S T P
Cl03 Cl 0.5000 0.5000 0.7696(2) 0.0260(7) Uani 1 8 d S T P
Na04 Na 0.5000 0.5000 0.5000 0.019(2) Uani 1 48 d S T P

loop_
_atom_site_aniso_label
_atom_site_aniso_U_11
_atom_site_aniso_U_22
_atom_site_aniso_U_33
_atom_site_aniso_U_23
_atom_site_aniso_U_13
_atom_site_aniso_U_12
Cs01 0.0250(6) 0.0250(6) 0.0250(6) 0.000 0.000 0.000
Fe02 0.0139(8) 0.0139(8) 0.0139(8) 0.000 0.000 0.000
Cl03 0.0315(8) 0.0315(8) 0.0150(8) 0.000 0.000 0.000
Na04 0.019(2) 0.019(2) 0.019(2) 0.000 0.000 0.000

loop_
_atom_type_symbol
_atom_type_description
_atom_type_scat_dispersion_real
_atom_type_scat_dispersion_imag
_atom_type_scat_source
Cl Cl 0.1484 0.1585 'International Tables Vol C Tables 4.2.6.8 and 6.1.1.4'
Cs Cs -0.3680 2.1192 'International Tables Vol C Tables 4.2.6.8 and 6.1.1.4'
Fe Fe 0.3463 0.8444 'International Tables Vol C Tables 4.2.6.8 and 6.1.1.4'
Na Na 0.0362 0.0249 'International Tables Vol C Tables 4.2.6.8 and 6.1.1.4'

loop_
_exptl_crystal_face_index_h
_exptl_crystal_face_index_k
_exptl_crystal_face_index_l
_exptl_crystal_face_perp_dist
_exptl_oxdiff_crystal_face_indexfrac_h
_exptl_oxdiff_crystal_face_indexfrac_k
_exptl_oxdiff_crystal_face_indexfrac_l
_exptl_oxdiff_crystal_face_x
_exptl_oxdiff_crystal_face_y
_exptl_oxdiff_crystal_face_z
-2 2 -5 0.0787 -1.9876 2.0065 -5.0012 0.0811 0.3852 -0.0188
5 3 3 0.0865 5.0028 2.9925 3.0121 -0.0465 -0.2031 0.3990
1 -2 5 0.0939 0.9865 -2.0056 4.9993 -0.1195 -0.3551 -0.0294
-3 -5 3 0.1086 -3.0176 -5.0000 2.9889 -0.0799 -0.2335 -0.3763
3 5 -3 0.0776 3.0176 5.0000 -2.9889 0.0799 0.2335 0.3763
-1 1 -1 0.0948 -0.9973 1.0017 -1.0008 -0.0274 0.1155 -0.0034
-5 5 4 0.0934 -5.0073 4.9995 3.9953 -0.5449 0.1152 0.0185
5 -5 -4 0.0934 5.0073 -4.9995 -3.9953 0.5449 -0.1152 -0.0185
-1 -1 0 0.1147 -1.0025 -0.9991 -0.0029 -0.0042 -0.0038 -0.0969
1 1 0 0.1147 1.0025 0.9991 0.0029 0.0042 0.0038 0.0969
0 -1 -5 0.0625 0.0102 -0.9948 -5.0005 0.2608 0.2230 -0.0686
-10 -7 -8 0.0978 -10.0025 -6.9830 -8.0251 0.2178 0.4750 -0.8547
10 7 8 0.0978 10.0025 6.9830 8.0251 -0.2178 -0.4750 0.8547

loop_
_geom_angle_atom_site_label_1
_geom_angle_atom_site_label_2
_geom_angle_atom_site_label_3
_geom_angle
_geom_angle_site_symmetry_1
_geom_angle_site_symmetry_3
Cl03 Cs01 Cl03 54.79(6) 53_455 33_545
Cl03 Cs01 Cl03 65.14(6) 105_666 101_666
Cl03 Cs01 Cl03 65.14(6) 53_455 145_566
Cl03 Cs01 Cl03 119.899(2) . 153_566
Cl03 Cs01 Cl03 119.899(2) 81_445 121_656
Cl03 Cs01 Cl03 65.14(6) . 105_666
Cl03 Cs01 Cl03 119.899(2) 125_656 145_566
Cl03 Cs01 Cl03 65.14(6) . 101_666
Cl03 Cs01 Cl03 65.14(6) 33_545 121_656
Cl03 Cs01 Cl03 90.175(4) 33_545 105_666
Cl03 Cs01 Cl03 90.175(4) 73_445 121_656
Cl03 Cs01 Cl03 65.14(6) 125_656 121_656
Cl03 Cs01 Cl03 90.175(4) 53_455 125_656
Cl03 Cs01 Cl03 119.899(2) 81_445 125_656
Cl03 Cs01 Cl03 119.899(2) 53_455 81_445
Cl03 Cs01 Cl03 119.899(2) 33_545 77_445
Cl03 Cs01 Cl03 54.79(6) 81_445 101_666
Cl03 Cs01 Cl03 173.66(7) 125_656 101_666
Cl03 Cs01 Cl03 54.79(6) 105_666 121_656
Cl03 Cs01 Cl03 119.899(2) 53_455 121_656
Cl03 Cs01 Cl03 54.79(6) 33_545 .
Cl03 Cs01 Cl03 173.66(7) 33_545 81_445
Cl03 Cs01 Cl03 119.899(2) 153_566 121_656
Cl03 Cs01 Cl03 119.899(2) 81_445 .
Cl03 Cs01 Cl03 119.899(2) 77_445 .
Cl03 Cs01 Cl03 54.79(6) 81_445 145_566
Cl03 Cs01 Cl03 65.14(6) 33_545 125_656
Cl03 Cs01 Cl03 65.14(6) 153_566 145_566
Cl03 Cs01 Cl03 65.14(6) 53_455 153_566
Cl03 Cs01 Cl03 173.66(7) 53_455 77_445
Cl03 Cs01 Cl03 90.175(4) 77_445 101_666
Cl03 Cs01 Cl03 65.14(6) 77_445 73_445
Cl03 Cs01 Cl03 119.899(2) 33_545 101_666
Cl03 Cs01 Cl03 119.899(2) 77_445 153_566
Cl03 Cs01 Cl03 119.899(2) 73_445 101_666
Cl03 Cs01 Cl03 119.899(2) 153_566 101_666
Cl03 Cs01 Cl03 54.79(6) 77_445 121_656
Cl03 Cs01 Cl03 90.175(4) . 121_656
Cl03 Cs01 Cl03 119.899(2) 101_666 121_656
Cl03 Cs01 Cl03 54.79(6) 53_455 .
Cl03 Cs01 Cl03 119.899(2) 33_545 145_566
Cl03 Cs01 Cl03 90.175(4) 81_445 105_666
Cl03 Cs01 Cl03 119.899(2) 77_445 145_566
Cl03 Cs01 Cl03 65.14(6) 81_445 77_445
Cl03 Cs01 Cl03 90.175(4) . 145_566
Cl03 Cs01 Cl03 54.79(6) 77_445 105_666
Cl03 Cs01 Cl03 119.899(2) 105_666 145_566
Cl03 Cs01 Cl03 119.899(2) 73_445 105_666
Cl03 Cs01 Cl03 54.79(6) 101_666 145_566
Cl03 Cs01 Cl03 173.66(7) 153_566 105_666
Cl03 Cs01 Cl03 54.79(6) 73_445 125_656
Cl03 Cs01 Cl03 119.899(2) 53_455 73_445
Cl03 Cs01 Cl03 119.899(2) . 125_656
Cl03 Cs01 Cl03 90.175(4) 73_445 145_566
Cl03 Cs01 Cl03 90.175(4) 33_545 153_566
Cl03 Cs01 Cl03 173.66(7) 73_445 .
Cl03 Cs01 Cl03 54.79(6) 153_566 125_656
Cl03 Cs01 Cl03 90.175(4) 77_445 125_656
Cl03 Cs01 Cl03 119.899(2) 105_666 125_656
Cl03 Cs01 Cl03 119.899(2) 33_545 73_445
Cl03 Cs01 Cl03 90.175(4) 81_445 153_566
Cl03 Cs01 Cl03 173.66(7) 121_656 145_566
Cl03 Cs01 Cl03 65.14(6) 81_445 73_445
Cl03 Cs01 Cl03 54.79(6) 73_445 153_566
Cl03 Cs01 Cl03 90.175(4) 53_455 101_666
Cl03 Cs01 Cl03 119.899(2) 53_455 105_666
Cl03 Fe02 Cl03 90.0 . 129_666
Cl03 Fe02 Cl03 90.0 97_667 33_545
Cl03 Fe02 Cl03 180.0 53_455 149_666
Cl03 Fe02 Cl03 90.0 129_666 97_667
Cl03 Fe02 Cl03 90.000(1) 129_666 149_666
Cl03 Fe02 Cl03 90.000(1) 97_667 149_666
Cl03 Fe02 Cl03 180.0 129_666 33_545
Cl03 Fe02 Cl03 90.0 97_667 53_455
Cl03 Fe02 Cl03 90.000(1) 53_455 33_545
Cl03 Fe02 Cl03 90.0 . 149_666
Cl03 Fe02 Cl03 90.000(1) . 53_455
Cl03 Fe02 Cl03 180.0 . 97_667
Cl03 Fe02 Cl03 90.0 129_666 53_455
Cl03 Fe02 Cl03 90.0 . 33_545
Cl03 Fe02 Cl03 90.0 149_666 33_545
Cs01 Cl03 Cs01 173.66(7) . 73
Cs01 Cl03 Cs01 89.825(4) 73 145_566
Cs01 Cl03 Cs01 89.825(4) 73 121_656
Cs01 Cl03 Cs01 173.66(7) 145_566 121_656
Cs01 Cl03 Cs01 89.825(4) . 145_566
Cs01 Cl03 Cs01 89.825(4) . 121_656
Fe02 Cl03 Cs01 93.17(3) . 73
Fe02 Cl03 Cs01 93.17(3) . 121_656
Fe02 Cl03 Cs01 93.17(3) . .
Fe02 Cl03 Cs01 93.17(3) . 145_566
Fe02 Cl03 Na04 180.0 . .
Na04 Cl03 Cs01 86.83(3) . 121_656
Na04 Cl03 Cs01 86.83(3) . 145_566
Na04 Cl03 Cs01 86.83(3) . 73
Na04 Cl03 Cs01 86.83(3) . .
Cs01 Na04 Cs01 70.5 . 145_566
Cs01 Na04 Cs01 70.5 169_556 .
Cs01 Na04 Cs01 109.5 169_556 121_656
Cs01 Na04 Cs01 109.5 145_566 121_656
Cs01 Na04 Cs01 70.5 169_556 49_554
Cs01 Na04 Cs01 180.0 145_566 49_554
Cs01 Na04 Cs01 70.5 121_656 49_554
Cs01 Na04 Cs01 70.5 . 121_656
Cs01 Na04 Cs01 180.0 73 169_556
Cs01 Na04 Cs01 109.5 73 49_554
Cs01 Na04 Cs01 109.5 169_556 145_566
Cs01 Na04 Cs01 70.5 73 145_566
Cs01 Na04 Cs01 70.5 73 121_656
Cs01 Na04 Cs01 109.5 73 .
Cs01 Na04 Cs01 109.5 . 49_554
Cl03 Na04 Cs01 54.7 101_666 .
Cl03 Na04 Cs01 54.7 105_666 169_556
Cl03 Na04 Cs01 54.7 5 73
Cl03 Na04 Cs01 54.7 . 121_656
Cl03 Na04 Cs01 125.3 9 49_554
Cl03 Na04 Cs01 125.3 101_666 121_656
Cl03 Na04 Cs01 54.7 101_666 145_566
Cl03 Na04 Cs01 54.7 . 73
Cl03 Na04 Cs01 54.7 97_666 169_556
Cl03 Na04 Cs01 54.7 . 145_566
Cl03 Na04 Cs01 125.3 . 49_554
Cl03 Na04 Cs01 54.7 105_666 121_656
Cl03 Na04 Cs01 54.7 105_666 49_554
Cl03 Na04 Cs01 125.3 9 121_656
Cl03 Na04 Cs01 54.7 97_666 49_554
Cl03 Na04 Cs01 125.3 5 145_566
Cl03 Na04 Cs01 125.3 105_666 73
Cl03 Na04 Cs01 125.3 97_666 73
Cl03 Na04 Cs01 54.7 9 73
Cl03 Na04 Cs01 125.3 . 169_556
Cl03 Na04 Cs01 125.3 97_666 .
Cl03 Na04 Cs01 54.7 101_666 169_556
Cl03 Na04 Cs01 54.7 105_666 .
Cl03 Na04 Cs01 125.3 101_666 49_554
Cl03 Na04 Cs01 125.3 9 169_556
Cl03 Na04 Cs01 125.3 5 .
Cl03 Na04 Cs01 125.264(1) 105_666 145_566
Cl03 Na04 Cs01 54.7 5 49_554
Cl03 Na04 Cs01 125.3 5 169_556
Cl03 Na04 Cs01 54.7 5 121_656
Cl03 Na04 Cs01 125.3 9 .
Cl03 Na04 Cs01 125.3 101_666 73
Cl03 Na04 Cs01 54.7 9 145_566
Cl03 Na04 Cs01 125.3 97_666 145_566
Cl03 Na04 Cs01 54.7 . .
Cl03 Na04 Cs01 125.3 97_666 121_656
Cl03 Na04 Cl03 90.0 105_666 97_666
Cl03 Na04 Cl03 90.0 105_666 5
Cl03 Na04 Cl03 180.0 97_666 .
Cl03 Na04 Cl03 90.0 101_666 97_666
Cl03 Na04 Cl03 180.0 101_666 5
Cl03 Na04 Cl03 90.0 9 97_666
Cl03 Na04 Cl03 90.0 105_666 101_666
Cl03 Na04 Cl03 90.0 9 .
Cl03 Na04 Cl03 90.0 9 5
Cl03 Na04 Cl03 90.0 101_666 .
Cl03 Na04 Cl03 90.0 5 .
Cl03 Na04 Cl03 90.0 5 97_666
Cl03 Na04 Cl03 180.0 105_666 9
Cl03 Na04 Cl03 90.0 105_666 .
Cl03 Na04 Cl03 90.0 9 101_666

loop_
_geom_bond_atom_site_label_1
_geom_bond_atom_site_label_2
_geom_bond_distance
_geom_bond_site_symmetry_2
Cs01 Cl03 3.66145(14) 53_455
Cs01 Cl03 3.66145(14) 153_566
Cs01 Cl03 3.66145(14) 125_656
Cs01 Cl03 3.66145(14) 81_445
Cs01 Cl03 3.66145(13) 77_445
Cs01 Cl03 3.66145(13) 145_566
Cs01 Cl03 3.66145(13) 121_656
Cs01 Cl03 3.66145(14) .
Cs01 Cl03 3.66145(14) 101_666
Cs01 Cl03 3.66145(14) 105_666
Cs01 Cl03 3.66145(14) 73_445
Cs01 Cl03 3.66145(14) 33_545
Fe02 Cl03 2.383(2) .
Fe02 Cl03 2.383(2) 53_455
Fe02 Cl03 2.383(2) 97_667
Fe02 Cl03 2.383(2) 33_545
Fe02 Cl03 2.383(2) 149_666
Fe02 Cl03 2.383(2) 129_666
Cl03 Cs01 3.66145(13) 73
Cl03 Cs01 3.66145(13) 121_656
Cl03 Cs01 3.66145(13) 145_566
Cl03 Na04 2.788(2) .
Na04 Cs01 4.47748(5) 145_566
Na04 Cs01 4.47748(6) 73
Na04 Cs01 4.47748(5) 49_554
Na04 Cs01 4.47748(6) 169_556
Na04 Cs01 4.47748(5) 121_656
Na04 Cl03 2.788(2) 9
Na04 Cl03 2.788(2) 105_666
Na04 Cl03 2.788(2) 101_666
Na04 Cl03 2.788(2) 97_666
Na04 Cl03 2.788(2) 5
